data_7252008
loop_
_publ_author_name
'Liu, Yu'
'Lei, Jian'
'Li, Ting'
'Zhong, Aiyu'
'Zhu, Zihan'
'Lu, Junxiao'
'Wang, Zhipeng'
'Zhao, Panpan'
'Wu, Zhigang'

_publ_section_title
;
 The cocrystals of isorhamnetin and isoliquiritigenin with
 4,4&#x2032;-bipyridine: system characterization, stability, dissolution
 and anticancer activity
;
_journal_issue 30
_journal_name_full 'RSC Advances'
_journal_page_first 27212
_journal_page_last 27222
_journal_paper_doi 10.1039/D6RA01981A
_journal_volume 16
_journal_year 2026
_chemical_formula_moiety 'C16 H12 O7, 1.5(C10 H8 N2)'
_chemical_formula_sum 'C31 H24 N3 O7'
_chemical_formula_weight 550.53
_space_group_crystal_system triclinic
_space_group_IT_number 2
_space_group_name_Hall '-P 1'
_space_group_name_H-M_alt 'P -1'
_atom_sites_solution_hydrogens geom
_atom_sites_solution_primary dual
_audit_creation_date 2025-11-02
_audit_creation_method
;
Olex2 1.5
(compiled 2025.07.13 svn.rb7424aed for OlexSys, GUI svn.r7314)
;
_audit_update_record
;
2026-04-11 deposited with the CCDC.	2026-05-07 downloaded from the CCDC.
;
_cell_angle_alpha 80.211(4)
_cell_angle_beta 89.105(4)
_cell_angle_gamma 77.040(4)
_cell_formula_units_Z 2
_cell_length_a 9.4152(5)
_cell_length_b 11.1869(6)
_cell_length_c 13.2359(7)
_cell_measurement_reflns_used 3878
_cell_measurement_temperature 295
_cell_measurement_theta_max 66.160
_cell_measurement_theta_min 3.389
_cell_volume 1338.44(13)
_computing_cell_refinement 'SAINT v8.37A (Bruker, 2015)'
_computing_data_reduction 'SAINT v8.37A (Bruker, 2015)'
_computing_molecular_graphics 'Olex2 1.5 (Dolomanov et al., 2009)'
_computing_publication_material 'Olex2 1.5 (Dolomanov et al., 2009)'
_computing_structure_refinement 'SHELXL 2018/3 (Sheldrick, 2015)'
_computing_structure_solution 'SHELXT 2018/2 (Sheldrick, 2018)'
_diffrn_ambient_temperature 295
_diffrn_measured_fraction_theta_full 0.998
_diffrn_measured_fraction_theta_max 0.998
_diffrn_measurement_device_type 'Bruker APEX-II CCD'
_diffrn_measurement_method '\f and \w scans'
_diffrn_radiation_type CuK\a
_diffrn_radiation_wavelength 1.54178
_diffrn_reflns_av_R_equivalents 0.0851
_diffrn_reflns_av_unetI/netI 0.0781
_diffrn_reflns_Laue_measured_fraction_full 0.998
_diffrn_reflns_Laue_measured_fraction_max 0.998
_diffrn_reflns_limit_h_max 11
_diffrn_reflns_limit_h_min -11
_diffrn_reflns_limit_k_max 12
_diffrn_reflns_limit_k_min -13
_diffrn_reflns_limit_l_max 15
_diffrn_reflns_limit_l_min -15
_diffrn_reflns_number 16419
_diffrn_reflns_point_group_measured_fraction_full 0.998
_diffrn_reflns_point_group_measured_fraction_max 0.998
_diffrn_reflns_theta_full 66.608
_diffrn_reflns_theta_max 66.608
_diffrn_reflns_theta_min 3.389
_diffrn_source_current 1.0
_diffrn_source_power 0.05
_diffrn_source_voltage 50.0
_exptl_absorpt_coefficient_mu 0.814
_exptl_absorpt_correction_T_max 0.7528
_exptl_absorpt_correction_T_min 0.3944
_exptl_absorpt_correction_type multi-scan
_exptl_absorpt_process_details
;
SADABS-2016/2 (Bruker,2016/2) was used for absorption correction.
wR2(int) was 0.1385 before and 0.0900 after correction.
The Ratio of minimum to maximum transmission is 0.5239.
The \l/2 correction factor is Not present.
;
_exptl_crystal_density_diffrn 1.366
_exptl_crystal_description block
_exptl_crystal_F_000 574
_exptl_crystal_size_max 0.19
_exptl_crystal_size_mid 0.16
_exptl_crystal_size_min 0.14
_refine_diff_density_max 0.336
_refine_diff_density_min -0.285
_refine_diff_density_rms 0.065
_refine_ls_extinction_method none
_refine_ls_goodness_of_fit_ref 1.022
_refine_ls_hydrogen_treatment constr
_refine_ls_matrix_type full
_refine_ls_number_parameters 375
_refine_ls_number_reflns 4737
_refine_ls_number_restraints 0
_refine_ls_restrained_S_all 1.022
_refine_ls_R_factor_all 0.0895
_refine_ls_R_factor_gt 0.0590
_refine_ls_shift/su_max 0.000
_refine_ls_shift/su_mean 0.000
_refine_ls_structure_factor_coef Fsqd
_refine_ls_weighting_details 'w=1/[\s^2^(Fo^2^)+(0.0963P)^2^+0.1691P] where P=(Fo^2^+2Fc^2^)/3'
_refine_ls_weighting_scheme calc
_refine_ls_wR_factor_gt 0.1570
_refine_ls_wR_factor_ref 0.1788
_reflns_Friedel_coverage 0.000
_reflns_number_gt 3240
_reflns_number_total 4737
_reflns_threshold_expression 'I > 2\s(I)'
_cod_data_source_file d6ra01981a1.cif
_cod_data_source_block 111
_cod_database_code 7252008
_shelx_shelxl_version_number 2018/3
_shelx_space_group_comment
;
The symmetry employed for this shelxl refinement is uniquely defined
by the following loop, which should always be used as a source of
symmetry information in preference to the above space-group names.
They are only intended as comments.
;
_shelx_estimated_absorpt_t_max 0.895
_shelx_estimated_absorpt_t_min 0.861
_olex2_refinement_description
;
1. Fixed Uiso
 At 1.2 times of:
  All C(H) groups
 At 1.5 times of:
  All C(H,H,H) groups, All O(H) groups
2.a Aromatic/amide H refined with riding coordinates:
 C6(H6A), C8(H8), C11(H11), C12(H12), C15(H15), C2L(H2L), C3L(H3L), C4L(H4L),
 C5L(H5L), C7L(H7L), C8L(H8L), C9L(H9L), C10L(H10L), C12L(H12L), C13L(H13L),
 C14L(H14L), C15L(H15L)
2.b Idealised Me refined as rotating group:
 C16(H16A,H16B,H16C)
2.c Idealised tetrahedral OH refined as rotating group:
 O2(H2), O4(H4), O5(H5), O6(H6)
;
_olex2_submission_special_instructions 'No special instructions were received'

loop_
_space_group_symop_operation_xyz
'x, y, z'
'-x, -y, -z'

loop_
_atom_site_label
_atom_site_type_symbol
_atom_site_fract_x
_atom_site_fract_y
_atom_site_fract_z
_atom_site_U_iso_or_equiv
_atom_site_adp_type
_atom_site_occupancy
_atom_site_site_symmetry_order
_atom_site_calc_flag
_atom_site_refinement_flags_posn
_atom_site_refinement_flags_adp
_atom_site_refinement_flags_occupancy
_atom_site_disorder_assembly
_atom_site_disorder_group
O1 O 0.44368(16) 0.15977(15) 0.49204(11) 0.0446(4) Uani 1 1 d . . . . .
O2 O 0.14737(19) 0.03508(19) 0.60929(12) 0.0589(5) Uani 1 1 d . . . . .
H2 H 0.081884 0.014858 0.580789 0.088 Uiso 1 1 calc R U . . .
O3 O 0.11894(19) 0.00910(18) 0.41086(13) 0.0580(5) Uani 1 1 d . . . . .
O4 O 0.2016(2) 0.04681(19) 0.21870(13) 0.0603(5) Uani 1 1 d . . . . .
H4 H 0.160072 0.015511 0.267686 0.090 Uiso 1 1 calc R U . . .
O5 O 0.5943(2) 0.2417(2) 0.15116(13) 0.0641(5) Uani 1 1 d . . . . .
H5 H 0.644815 0.278814 0.178355 0.096 Uiso 1 1 calc R U . . .
O6 O 0.4813(2) 0.2483(2) 0.94063(13) 0.0641(5) Uani 1 1 d . . . . .
H6 H 0.549965 0.282705 0.935550 0.096 Uiso 1 1 calc R U . . .
O7 O 0.2778(2) 0.12477(19) 0.93571(13) 0.0622(5) Uani 1 1 d . . . . .
C1 C 0.3495(2) 0.1243(2) 0.56465(16) 0.0392(5) Uani 1 1 d . . . . .
C2 C 0.2408(2) 0.0724(2) 0.53820(16) 0.0418(5) Uani 1 1 d . . . . .
C3 C 0.2210(2) 0.0562(2) 0.43369(17) 0.0434(5) Uani 1 1 d . . . . .
C4 C 0.3181(2) 0.0991(2) 0.36009(16) 0.0412(5) Uani 1 1 d . . . . .
C5 C 0.3069(2) 0.0957(2) 0.25308(17) 0.0462(5) Uani 1 1 d . . . . .
C6 C 0.3994(3) 0.1437(2) 0.18553(18) 0.0497(6) Uani 1 1 d . . . . .
H6A H 0.390451 0.142131 0.115916 0.060 Uiso 1 1 calc R U . . .
C7 C 0.5076(3) 0.1952(2) 0.22112(18) 0.0492(5) Uani 1 1 d . . . . .
C8 C 0.5228(2) 0.1996(2) 0.32496(17) 0.0465(5) Uani 1 1 d . . . . .
H8 H 0.594794 0.233648 0.348563 0.056 Uiso 1 1 calc R U . . .
C9 C 0.4276(2) 0.1518(2) 0.39122(16) 0.0410(5) Uani 1 1 d . . . . .
C10 C 0.3854(2) 0.1521(2) 0.66447(16) 0.0398(5) Uani 1 1 d . . . . .
C11 C 0.4960(2) 0.2150(2) 0.66965(17) 0.0476(5) Uani 1 1 d . . . . .
H11 H 0.547574 0.235698 0.611222 0.057 Uiso 1 1 calc R U . . .
C12 C 0.5299(3) 0.2471(2) 0.76187(18) 0.0508(6) Uani 1 1 d . . . . .
H12 H 0.603717 0.289610 0.764456 0.061 Uiso 1 1 calc R U . . .
C13 C 0.4556(2) 0.2167(2) 0.84936(17) 0.0468(5) Uani 1 1 d . . . . .
C14 C 0.3462(2) 0.1509(2) 0.84503(17) 0.0454(5) Uani 1 1 d . . . . .
C15 C 0.3114(2) 0.1193(2) 0.75411(17) 0.0433(5) Uani 1 1 d . . . . .
H15 H 0.238250 0.075978 0.752009 0.052 Uiso 1 1 calc R U . . .
C16 C 0.2020(4) 0.0297(3) 0.9470(2) 0.0831(10) Uani 1 1 d . . . . .
H16A H 0.116399 0.055375 0.903204 0.125 Uiso 1 1 calc R U . . .
H16B H 0.173963 0.012141 1.017029 0.125 Uiso 1 1 calc R U . . .
H16C H 0.263388 -0.043805 0.928446 0.125 Uiso 1 1 calc R U . . .
N1L N 0.7774(3) 0.3574(2) 0.23036(19) 0.0670(6) Uani 1 1 d . . . . .
N2L N 1.2810(3) 0.6221(3) 0.4620(3) 0.0937(9) Uani 1 1 d . . . . .
C1L C 0.9750(3) 0.4713(2) 0.3140(2) 0.0589(6) Uani 1 1 d . . . . .
C2L C 1.0149(4) 0.3559(4) 0.2856(4) 0.1134(16) Uani 1 1 d . . . . .
H2L H 1.111480 0.312047 0.293816 0.136 Uiso 1 1 calc R U . . .
C3L C 0.9143(5) 0.3049(4) 0.2454(4) 0.1150(17) Uani 1 1 d . . . . .
H3L H 0.946682 0.226591 0.227487 0.138 Uiso 1 1 calc R U . . .
C4L C 0.7396(4) 0.4692(3) 0.2521(4) 0.0938(12) Uani 1 1 d . . . . .
H4L H 0.643195 0.511935 0.239240 0.113 Uiso 1 1 calc R U . . .
C5L C 0.8324(4) 0.5283(3) 0.2928(4) 0.0930(12) Uani 1 1 d . . . . .
H5L H 0.797362 0.608577 0.306064 0.112 Uiso 1 1 calc R U . . .
C6L C 1.0795(3) 0.5255(3) 0.3627(2) 0.0625(7) Uani 1 1 d . . . . .
C7L C 1.0484(4) 0.6443(3) 0.3840(3) 0.0881(11) Uani 1 1 d . . . . .
H7L H 0.957613 0.696405 0.365366 0.106 Uiso 1 1 calc R U . . .
C8L C 1.1499(4) 0.6869(4) 0.4325(4) 0.0979(12) Uani 1 1 d . . . . .
H8L H 1.123707 0.768030 0.445407 0.117 Uiso 1 1 calc R U . . .
C9L C 1.3112(4) 0.5088(4) 0.4418(5) 0.1225(18) Uani 1 1 d . . . . .
H9L H 1.402489 0.458833 0.462241 0.147 Uiso 1 1 calc R U . . .
C10L C 1.2181(4) 0.4586(4) 0.3927(4) 0.1123(16) Uani 1 1 d . . . . .
H10L H 1.248858 0.377903 0.379337 0.135 Uiso 1 1 calc R U . . .
N3L N 0.7047(3) 0.3772(3) 0.9318(2) 0.0723(7) Uani 1 1 d . . . . .
C11L C 0.9388(3) 0.4747(2) 0.9848(2) 0.0534(6) Uani 1 1 d . . . . .
C12L C 0.9571(4) 0.3535(3) 0.9688(4) 0.0899(12) Uani 1 1 d . . . . .
H12L H 1.049229 0.300629 0.975655 0.108 Uiso 1 1 calc R U . . .
C13L C 0.8386(4) 0.3111(4) 0.9426(4) 0.0972(12) Uani 1 1 d . . . . .
H13L H 0.855086 0.229164 0.931777 0.117 Uiso 1 1 calc R U . . .
C14L C 0.6872(3) 0.4948(3) 0.9448(3) 0.0738(8) Uani 1 1 d . . . . .
H14L H 0.594052 0.545808 0.935069 0.089 Uiso 1 1 calc R U . . .
C15L C 0.7978(3) 0.5456(3) 0.9715(2) 0.0664(7) Uani 1 1 d . . . . .
H15L H 0.777924 0.628195 0.980802 0.080 Uiso 1 1 calc R U . . .

loop_
_atom_site_aniso_label
_atom_site_aniso_U_11
_atom_site_aniso_U_22
_atom_site_aniso_U_33
_atom_site_aniso_U_23
_atom_site_aniso_U_13
_atom_site_aniso_U_12
O1 0.0441(8) 0.0594(10) 0.0359(8) -0.0111(7) 0.0007(6) -0.0215(7)
O2 0.0550(10) 0.0931(14) 0.0435(9) -0.0177(9) 0.0053(7) -0.0436(9)
O3 0.0532(10) 0.0819(13) 0.0530(10) -0.0223(9) 0.0023(7) -0.0367(9)
O4 0.0589(10) 0.0869(14) 0.0465(9) -0.0206(9) -0.0040(8) -0.0330(9)
O5 0.0701(12) 0.0896(14) 0.0425(9) -0.0110(9) 0.0088(8) -0.0394(10)
O6 0.0697(12) 0.0948(15) 0.0454(9) -0.0283(9) 0.0041(8) -0.0433(10)
O7 0.0759(12) 0.0807(13) 0.0452(9) -0.0219(8) 0.0152(8) -0.0419(10)
C1 0.0384(11) 0.0428(12) 0.0382(11) -0.0089(9) 0.0013(8) -0.0112(9)
C2 0.0412(11) 0.0504(13) 0.0376(11) -0.0104(9) 0.0018(9) -0.0161(9)
C3 0.0401(11) 0.0480(13) 0.0456(12) -0.0131(10) -0.0024(9) -0.0135(9)
C4 0.0401(11) 0.0453(12) 0.0391(11) -0.0103(9) -0.0017(9) -0.0092(9)
C5 0.0443(12) 0.0534(13) 0.0424(12) -0.0136(10) -0.0040(9) -0.0098(10)
C6 0.0530(13) 0.0587(15) 0.0382(11) -0.0102(10) -0.0029(10) -0.0125(11)
C7 0.0508(13) 0.0563(14) 0.0412(12) -0.0075(10) 0.0058(10) -0.0146(10)
C8 0.0451(12) 0.0560(14) 0.0420(12) -0.0097(10) 0.0013(9) -0.0176(10)
C9 0.0423(11) 0.0456(12) 0.0355(11) -0.0087(9) -0.0017(8) -0.0093(9)
C10 0.0366(10) 0.0453(12) 0.0402(11) -0.0117(9) 0.0000(8) -0.0115(9)
C11 0.0458(12) 0.0631(15) 0.0408(11) -0.0141(10) 0.0037(9) -0.0229(11)
C12 0.0455(12) 0.0674(16) 0.0499(13) -0.0195(11) 0.0013(10) -0.0272(11)
C13 0.0464(12) 0.0596(14) 0.0400(12) -0.0170(10) -0.0008(9) -0.0174(10)
C14 0.0458(12) 0.0545(14) 0.0412(11) -0.0139(10) 0.0058(9) -0.0182(10)
C15 0.0417(11) 0.0511(13) 0.0427(12) -0.0121(9) -0.0001(9) -0.0187(10)
C16 0.112(3) 0.093(2) 0.0653(18) -0.0242(16) 0.0324(17) -0.060(2)
N1L 0.0721(16) 0.0642(15) 0.0667(14) -0.0067(11) 0.0019(11) -0.0228(12)
N2L 0.080(2) 0.094(2) 0.116(2) -0.0057(18) -0.0058(17) -0.0476(17)
C1L 0.0540(14) 0.0480(14) 0.0702(16) -0.0009(12) 0.0020(12) -0.0089(11)
C2L 0.081(2) 0.076(2) 0.180(5) -0.049(3) -0.044(3) 0.0145(19)
C3L 0.096(3) 0.070(2) 0.179(5) -0.048(3) -0.046(3) 0.004(2)
C4L 0.0596(18) 0.075(2) 0.150(4) -0.035(2) -0.013(2) -0.0088(16)
C5L 0.0630(19) 0.0605(19) 0.158(4) -0.035(2) -0.014(2) -0.0048(15)
C6L 0.0551(15) 0.0522(15) 0.0777(18) -0.0010(13) 0.0037(13) -0.0145(12)
C7L 0.068(2) 0.065(2) 0.132(3) -0.021(2) -0.016(2) -0.0113(15)
C8L 0.089(3) 0.076(2) 0.139(4) -0.028(2) -0.005(2) -0.031(2)
C9L 0.072(2) 0.086(3) 0.209(6) -0.018(3) -0.041(3) -0.021(2)
C10L 0.065(2) 0.071(2) 0.202(5) -0.033(3) -0.034(3) -0.0070(17)
N3L 0.0656(16) 0.0953(19) 0.0705(15) -0.0223(13) 0.0062(11) -0.0427(14)
C11L 0.0516(14) 0.0551(14) 0.0596(14) -0.0127(11) 0.0084(11) -0.0235(11)
C12L 0.0613(18) 0.0613(19) 0.159(4) -0.041(2) 0.003(2) -0.0221(14)
C13L 0.081(2) 0.074(2) 0.156(4) -0.049(2) 0.007(2) -0.0352(19)
C14L 0.0580(16) 0.083(2) 0.086(2) -0.0137(17) -0.0083(14) -0.0258(15)
C15L 0.0574(16) 0.0605(17) 0.085(2) -0.0140(14) -0.0026(13) -0.0201(13)

loop_
_atom_type_symbol
_atom_type_description
_atom_type_scat_dispersion_real
_atom_type_scat_dispersion_imag
_atom_type_scat_source
C C 0.0181 0.0091 'International Tables Vol C Tables 4.2.6.8 and 6.1.1.4'
H H 0.0000 0.0000 'International Tables Vol C Tables 4.2.6.8 and 6.1.1.4'
N N 0.0311 0.0180 'International Tables Vol C Tables 4.2.6.8 and 6.1.1.4'
O O 0.0492 0.0322 'International Tables Vol C Tables 4.2.6.8 and 6.1.1.4'

loop_
_geom_angle_atom_site_label_1
_geom_angle_atom_site_label_2
_geom_angle_atom_site_label_3
_geom_angle
_geom_angle_site_symmetry_1
_geom_angle_site_symmetry_3
_geom_angle_publ_flag
C9 O1 C1 122.01(16) . . ?
C2 O2 H2 109.5 . . ?
C5 O4 H4 109.5 . . ?
C7 O5 H5 109.5 . . ?
C13 O6 H6 109.5 . . ?
C14 O7 C16 118.43(19) . . ?
O1 C1 C10 110.53(16) . . ?
C2 C1 O1 119.83(18) . . ?
C2 C1 C10 129.63(19) . . ?
O2 C2 C1 120.79(18) . . ?
O2 C2 C3 118.14(18) . . ?
C1 C2 C3 121.1(2) . . ?
O3 C3 C2 120.0(2) . . ?
O3 C3 C4 122.99(19) . . ?
C4 C3 C2 117.02(18) . . ?
C3 C4 C5 123.4(2) . . ?
C9 C4 C3 119.61(19) . . ?
C9 C4 C5 117.0(2) . . ?
O4 C5 C4 119.3(2) . . ?
O4 C5 C6 120.07(19) . . ?
C6 C5 C4 120.6(2) . . ?
C5 C6 H6A 120.0 . . ?
C5 C6 C7 120.0(2) . . ?
C7 C6 H6A 120.0 . . ?
O5 C7 C6 117.3(2) . . ?
O5 C7 C8 121.4(2) . . ?
C8 C7 C6 121.2(2) . . ?
C7 C8 H8 121.2 . . ?
C9 C8 C7 117.6(2) . . ?
C9 C8 H8 121.2 . . ?
O1 C9 C4 120.32(19) . . ?
O1 C9 C8 116.07(18) . . ?
C8 C9 C4 123.61(19) . . ?
C11 C10 C1 118.38(19) . . ?
C11 C10 C15 118.87(19) . . ?
C15 C10 C1 122.75(18) . . ?
C10 C11 H11 119.9 . . ?
C12 C11 C10 120.2(2) . . ?
C12 C11 H11 119.9 . . ?
C11 C12 H12 119.6 . . ?
C13 C12 C11 120.8(2) . . ?
C13 C12 H12 119.6 . . ?
O6 C13 C12 123.4(2) . . ?
O6 C13 C14 117.4(2) . . ?
C12 C13 C14 119.15(19) . . ?
O7 C14 C13 115.18(19) . . ?
O7 C14 C15 124.33(19) . . ?
C15 C14 C13 120.5(2) . . ?
C10 C15 H15 119.8 . . ?
C14 C15 C10 120.43(19) . . ?
C14 C15 H15 119.8 . . ?
O7 C16 H16A 109.5 . . ?
O7 C16 H16B 109.5 . . ?
O7 C16 H16C 109.5 . . ?
H16A C16 H16B 109.5 . . ?
H16A C16 H16C 109.5 . . ?
H16B C16 H16C 109.5 . . ?
C3L N1L C4L 114.9(3) . . ?
C9L N2L C8L 114.6(3) . . ?
C2L C1L C6L 122.0(3) . . ?
C5L C1L C2L 113.7(3) . . ?
C5L C1L C6L 124.3(3) . . ?
C1L C2L H2L 119.6 . . ?
C3L C2L C1L 120.9(3) . . ?
C3L C2L H2L 119.6 . . ?
N1L C3L C2L 124.9(4) . . ?
N1L C3L H3L 117.6 . . ?
C2L C3L H3L 117.6 . . ?
N1L C4L H4L 117.8 . . ?
N1L C4L C5L 124.5(3) . . ?
C5L C4L H4L 117.8 . . ?
C1L C5L C4L 121.0(3) . . ?
C1L C5L H5L 119.5 . . ?
C4L C5L H5L 119.5 . . ?
C7L C6L C1L 124.0(3) . . ?
C7L C6L C10L 114.0(3) . . ?
C10L C6L C1L 122.0(3) . . ?
C6L C7L H7L 119.7 . . ?
C8L C7L C6L 120.6(3) . . ?
C8L C7L H7L 119.7 . . ?
N2L C8L C7L 125.0(4) . . ?
N2L C8L H8L 117.5 . . ?
C7L C8L H8L 117.5 . . ?
N2L C9L H9L 117.7 . . ?
N2L C9L C10L 124.7(4) . . ?
C10L C9L H9L 117.7 . . ?
C6L C10L H10L 119.5 . . ?
C9L C10L C6L 121.1(4) . . ?
C9L C10L H10L 119.5 . . ?
C13L N3L C14L 115.4(3) . . ?
C12L C11L C11L 122.5(3) . 2_767 ?
C12L C11L C15L 115.3(3) . . ?
C15L C11L C11L 122.1(3) . 2_767 ?
C11L C12L H12L 120.1 . . ?
C13L C12L C11L 119.9(3) . . ?
C13L C12L H12L 120.1 . . ?
N3L C13L C12L 125.0(3) . . ?
N3L C13L H13L 117.5 . . ?
C12L C13L H13L 117.5 . . ?
N3L C14L H14L 118.0 . . ?
N3L C14L C15L 124.0(3) . . ?
C15L C14L H14L 118.0 . . ?
C11L C15L H15L 119.8 . . ?
C14L C15L C11L 120.4(3) . . ?
C14L C15L H15L 119.8 . . ?

loop_
_geom_bond_atom_site_label_1
_geom_bond_atom_site_label_2
_geom_bond_distance
_geom_bond_site_symmetry_2
_geom_bond_publ_flag
O1 C1 1.367(3) . ?
O1 C9 1.366(3) . ?
O2 H2 0.8200 . ?
O2 C2 1.356(3) . ?
O3 C3 1.258(3) . ?
O4 H4 0.8200 . ?
O4 C5 1.353(3) . ?
O5 H5 0.8200 . ?
O5 C7 1.341(3) . ?
O6 H6 0.8200 . ?
O6 C13 1.355(3) . ?
O7 C14 1.372(3) . ?
O7 C16 1.395(3) . ?
C1 C2 1.362(3) . ?
C1 C10 1.468(3) . ?
C2 C3 1.445(3) . ?
C3 C4 1.423(3) . ?
C4 C5 1.429(3) . ?
C4 C9 1.396(3) . ?
C5 C6 1.366(3) . ?
C6 H6A 0.9300 . ?
C6 C7 1.401(3) . ?
C7 C8 1.394(3) . ?
C8 H8 0.9300 . ?
C8 C9 1.375(3) . ?
C10 C11 1.390(3) . ?
C10 C15 1.403(3) . ?
C11 H11 0.9300 . ?
C11 C12 1.390(3) . ?
C12 H12 0.9300 . ?
C12 C13 1.376(3) . ?
C13 C14 1.401(3) . ?
C14 C15 1.375(3) . ?
C15 H15 0.9300 . ?
C16 H16A 0.9600 . ?
C16 H16B 0.9600 . ?
C16 H16C 0.9600 . ?
N1L C3L 1.294(5) . ?
N1L C4L 1.300(4) . ?
N2L C8L 1.312(5) . ?
N2L C9L 1.307(5) . ?
C1L C2L 1.375(5) . ?
C1L C5L 1.362(4) . ?
C1L C6L 1.473(4) . ?
C2L H2L 0.9300 . ?
C2L C3L 1.366(5) . ?
C3L H3L 0.9300 . ?
C4L H4L 0.9300 . ?
C4L C5L 1.373(5) . ?
C5L H5L 0.9300 . ?
C6L C7L 1.371(4) . ?
C6L C10L 1.378(5) . ?
C7L H7L 0.9300 . ?
C7L C8L 1.371(5) . ?
C8L H8L 0.9300 . ?
C9L H9L 0.9300 . ?
C9L C10L 1.367(6) . ?
C10L H10L 0.9300 . ?
N3L C13L 1.307(5) . ?
N3L C14L 1.329(4) . ?
C11L C11L 1.481(5) 2_767 ?
C11L C12L 1.380(4) . ?
C11L C15L 1.382(4) . ?
C12L H12L 0.9300 . ?
C12L C13L 1.377(5) . ?
C13L H13L 0.9300 . ?
C14L H14L 0.9300 . ?
C14L C15L 1.371(4) . ?
C15L H15L 0.9300 . ?

loop_
_geom_torsion_atom_site_label_1
_geom_torsion_atom_site_label_2
_geom_torsion_atom_site_label_3
_geom_torsion_atom_site_label_4
_geom_torsion
_geom_torsion_site_symmetry_1
_geom_torsion_site_symmetry_2
_geom_torsion_site_symmetry_3
_geom_torsion_site_symmetry_4
_geom_torsion_publ_flag
O1 C1 C2 O2 179.1(2) . . . . ?
O1 C1 C2 C3 -1.3(3) . . . . ?
O1 C1 C10 C11 4.5(3) . . . . ?
O1 C1 C10 C15 -176.5(2) . . . . ?
O2 C2 C3 O3 0.3(3) . . . . ?
O2 C2 C3 C4 178.4(2) . . . . ?
O3 C3 C4 C5 1.6(4) . . . . ?
O3 C3 C4 C9 179.2(2) . . . . ?
O4 C5 C6 C7 179.5(2) . . . . ?
O5 C7 C8 C9 178.8(2) . . . . ?
O6 C13 C14 O7 -0.6(3) . . . . ?
O6 C13 C14 C15 178.0(2) . . . . ?
O7 C14 C15 C10 178.7(2) . . . . ?
C1 O1 C9 C4 -4.1(3) . . . . ?
C1 O1 C9 C8 175.03(19) . . . . ?
C1 C2 C3 O3 -179.3(2) . . . . ?
C1 C2 C3 C4 -1.2(3) . . . . ?
C1 C10 C11 C12 177.7(2) . . . . ?
C1 C10 C15 C14 -178.0(2) . . . . ?
C2 C1 C10 C11 -174.9(2) . . . . ?
C2 C1 C10 C15 4.1(4) . . . . ?
C2 C3 C4 C5 -176.4(2) . . . . ?
C2 C3 C4 C9 1.1(3) . . . . ?
C3 C4 C5 O4 -1.7(4) . . . . ?
C3 C4 C5 C6 176.9(2) . . . . ?
C3 C4 C9 O1 1.4(3) . . . . ?
C3 C4 C9 C8 -177.6(2) . . . . ?
C4 C5 C6 C7 0.9(4) . . . . ?
C5 C4 C9 O1 179.12(19) . . . . ?
C5 C4 C9 C8 0.1(3) . . . . ?
C5 C6 C7 O5 -179.5(2) . . . . ?
C5 C6 C7 C8 -0.5(4) . . . . ?
C6 C7 C8 C9 -0.1(4) . . . . ?
C7 C8 C9 O1 -178.8(2) . . . . ?
C7 C8 C9 C4 0.3(4) . . . . ?
C9 O1 C1 C2 4.0(3) . . . . ?
C9 O1 C1 C10 -175.47(18) . . . . ?
C9 C4 C5 O4 -179.3(2) . . . . ?
C9 C4 C5 C6 -0.7(3) . . . . ?
C10 C1 C2 O2 -1.5(4) . . . . ?
C10 C1 C2 C3 178.0(2) . . . . ?
C10 C11 C12 C13 0.4(4) . . . . ?
C11 C10 C15 C14 1.1(3) . . . . ?
C11 C12 C13 O6 -178.3(2) . . . . ?
C11 C12 C13 C14 1.0(4) . . . . ?
C12 C13 C14 O7 -179.9(2) . . . . ?
C12 C13 C14 C15 -1.4(4) . . . . ?
C13 C14 C15 C10 0.3(4) . . . . ?
C15 C10 C11 C12 -1.4(4) . . . . ?
C16 O7 C14 C13 -160.6(3) . . . . ?
C16 O7 C14 C15 20.8(4) . . . . ?
N1L C4L C5L C1L -0.2(8) . . . . ?
N2L C9L C10L C6L -1.9(10) . . . . ?
C1L C2L C3L N1L 0.1(9) . . . . ?
C1L C6L C7L C8L 177.9(4) . . . . ?
C1L C6L C10L C9L -177.1(5) . . . . ?
C2L C1L C5L C4L 3.4(6) . . . . ?
C2L C1L C6L C7L 174.0(4) . . . . ?
C2L C1L C6L C10L -7.2(6) . . . . ?
C3L N1L C4L C5L -3.1(7) . . . . ?
C4L N1L C3L C2L 3.2(8) . . . . ?
C5L C1L C2L C3L -3.4(7) . . . . ?
C5L C1L C6L C7L -6.1(5) . . . . ?
C5L C1L C6L C10L 172.7(4) . . . . ?
C6L C1L C2L C3L 176.6(4) . . . . ?
C6L C1L C5L C4L -176.5(4) . . . . ?
C6L C7L C8L N2L 0.1(7) . . . . ?
C7L C6L C10L C9L 1.8(7) . . . . ?
C8L N2L C9L C10L 0.9(8) . . . . ?
C9L N2L C8L C7L -0.1(7) . . . . ?
C10L C6L C7L C8L -1.0(6) . . . . ?
N3L C14L C15L C11L 1.4(5) . . . . ?
C11L C11L C12L C13L 178.7(4) 2_767 . . . ?
C11L C11L C15L C14L -179.0(3) 2_767 . . . ?
C11L C12L C13L N3L -0.6(7) . . . . ?
C12L C11L C15L C14L 0.3(5) . . . . ?
C13L N3L C14L C15L -2.5(5) . . . . ?
C14L N3L C13L C12L 2.1(6) . . . . ?
C15L C11L C12L C13L -0.6(6) . . . . ?
